data_7026390
loop_
_publ_author_name
'Min, Kil Sik'
'Park, A. Hyun'
'Shin, Jong Won'
'Rowthu, Sankara Rao'
'Kim, Seog K.'
'Ryoo, Jae Jeong'

_publ_section_title
;
 Synthesis and characterization of enantiopure copper(II) complexes using
 chiral bidentate ligands.
;
_journal_issue 37
_journal_name_full 'Dalton transactions (Cambridge, England : 2003)'
_journal_page_first 8741
_journal_page_last 8747
_journal_paper_doi 10.1039/c0dt00380h
_journal_volume 39
_journal_year 2010
_chemical_absolute_configuration rm
_chemical_formula_sum 'C32 H44 Cu N4 O8 S'
_chemical_formula_weight 708.31
_chemical_name_systematic
;
?
;
_space_group_IT_number 4
_symmetry_cell_setting monoclinic
_symmetry_space_group_name_Hall 'P 2yb'
_symmetry_space_group_name_H-M 'P 1 21 1'
_atom_sites_solution_hydrogens geom
_atom_sites_solution_primary direct
_atom_sites_solution_secondary difmap
_audit_creation_method SHELXL-97
_cell_angle_alpha 90.00
_cell_angle_beta 106.9860(10)
_cell_angle_gamma 90.00
_cell_formula_units_Z 2
_cell_length_a 9.3599(4)
_cell_length_b 20.1145(8)
_cell_length_c 9.7383(4)
_cell_measurement_temperature 200(2)
_cell_volume 1753.45(13)
_computing_structure_refinement 'SHELXL-97 (Sheldrick, 1997)'
_diffrn_ambient_temperature 200(2)
_diffrn_measured_fraction_theta_full 0.998
_diffrn_measured_fraction_theta_max 0.998
_diffrn_radiation_monochromator graphite
_diffrn_radiation_source 'fine-focus sealed tube'
_diffrn_radiation_type MoK\a
_diffrn_radiation_wavelength 0.71073
_diffrn_reflns_av_R_equivalents 0.0263
_diffrn_reflns_av_sigmaI/netI 0.0713
_diffrn_reflns_limit_h_max 12
_diffrn_reflns_limit_h_min -11
_diffrn_reflns_limit_k_max 26
_diffrn_reflns_limit_k_min -26
_diffrn_reflns_limit_l_max 10
_diffrn_reflns_limit_l_min -12
_diffrn_reflns_number 12866
_diffrn_reflns_theta_full 28.31
_diffrn_reflns_theta_max 28.31
_diffrn_reflns_theta_min 2.02
_exptl_absorpt_coefficient_mu 0.735
_exptl_absorpt_correction_T_max 0.8669
_exptl_absorpt_correction_T_min 0.7238
_exptl_absorpt_correction_type multi-scan
_exptl_absorpt_process_details SADABS
_exptl_crystal_density_diffrn 1.342
_exptl_crystal_density_method 'not measured'
_exptl_crystal_F_000 746
_exptl_crystal_size_max 0.47
_exptl_crystal_size_mid 0.42
_exptl_crystal_size_min 0.20
_refine_diff_density_max 1.079
_refine_diff_density_min -1.214
_refine_diff_density_rms 0.118
_refine_ls_abs_structure_details 'Flack H D (1983), Acta Cryst. A39, 876-881'
_refine_ls_abs_structure_Flack 0.02(2)
_refine_ls_extinction_method none
_refine_ls_goodness_of_fit_ref 1.106
_refine_ls_hydrogen_treatment constr
_refine_ls_matrix_type full
_refine_ls_number_parameters 425
_refine_ls_number_reflns 7732
_refine_ls_number_restraints 1
_refine_ls_restrained_S_all 1.106
_refine_ls_R_factor_all 0.0935
_refine_ls_R_factor_gt 0.0600
_refine_ls_shift/su_max 0.007
_refine_ls_shift/su_mean 0.000
_refine_ls_structure_factor_coef Fsqd
_refine_ls_weighting_details 'calc w=1/[\s^2^(Fo^2^)+(0.0587P)^2^+4.2016P] where P=(Fo^2^+2Fc^2^)/3'
_refine_ls_weighting_scheme calc
_refine_ls_wR_factor_gt 0.1327
_refine_ls_wR_factor_ref 0.1829
_reflns_number_gt 5728
_reflns_number_total 7732
_reflns_threshold_expression >2sigma(I)
_cod_data_source_file c0dt00380h.txt
_cod_data_source_block 4
_cod_original_sg_symbol_H-M P21
_cod_database_code 7026390

loop_
_symmetry_equiv_pos_as_xyz
'x, y, z'
'-x, y+1/2, -z'

loop_
_atom_site_label
_atom_site_type_symbol
_atom_site_fract_x
_atom_site_fract_y
_atom_site_fract_z
_atom_site_U_iso_or_equiv
_atom_site_adp_type
_atom_site_occupancy
_atom_site_symmetry_multiplicity
_atom_site_calc_flag
_atom_site_refinement_flags
Cu1 Cu 0.78777(7) 0.38740(4) 0.74637(7) 0.02915(17) Uani 1 1 d .
S1 S 0.59790(14) 0.38434(11) 0.93459(15) 0.0362(3) Uani 1 1 d .
O1 O 0.7158(4) 0.3437(2) 0.8992(5) 0.0357(10) Uani 1 1 d .
O2 O 0.4620(5) 0.3447(3) 0.9028(6) 0.0572(15) Uani 1 1 d .
O3 O 0.6502(6) 0.4006(3) 1.0864(5) 0.0574(16) Uani 1 1 d .
O4 O 0.5736(5) 0.4444(2) 0.8476(5) 0.0445(11) Uani 1 1 d .
N1 N 0.6254(5) 0.3441(2) 0.5907(5) 0.0298(11) Uani 1 1 d .
N2 N 0.8005(5) 0.4449(2) 0.5775(5) 0.0256(10) Uani 1 1 d .
N3 N 0.9526(5) 0.4333(3) 0.8978(5) 0.0276(10) Uani 1 1 d .
N4 N 0.9898(5) 0.3288(3) 0.7362(5) 0.0303(11) Uani 1 1 d .
C1 C 0.5421(7) 0.2924(3) 0.6027(7) 0.0372(14) Uani 1 1 d .
H1 H 0.5498 0.2749 0.6952 0.045 Uiso 1 1 calc R
C2 C 0.4441(7) 0.2635(3) 0.4832(8) 0.0384(15) Uani 1 1 d .
H2 H 0.3854 0.2265 0.4942 0.046 Uiso 1 1 calc R
C3 C 0.4313(7) 0.2882(3) 0.3484(7) 0.0403(16) Uani 1 1 d .
H3 H 0.3639 0.2687 0.2659 0.048 Uiso 1 1 calc R
C4 C 0.5186(7) 0.3422(4) 0.3354(7) 0.0409(15) Uani 1 1 d .
H4 H 0.5112 0.3605 0.2436 0.049 Uiso 1 1 calc R
C5 C 0.6161(7) 0.3688(3) 0.4571(6) 0.0301(13) Uani 1 1 d .
C6 C 0.7148(7) 0.4251(3) 0.4571(7) 0.0360(14) Uani 1 1 d .
H6 H 0.7150 0.4464 0.3700 0.043 Uiso 1 1 calc R
C7 C 0.9078(7) 0.5005(3) 0.5846(7) 0.0352(14) Uani 1 1 d .
H7 H 1.0100 0.4825 0.6315 0.042 Uiso 1 1 calc R
C8 C 0.8822(8) 0.5556(4) 0.6785(8) 0.0381(17) Uani 1 1 d .
C9 C 1.0015(8) 0.5938(4) 0.7557(8) 0.0451(17) Uani 1 1 d .
H9 H 1.0985 0.5851 0.7478 0.054 Uiso 1 1 calc R
C10 C 0.9817(10) 0.6442(3) 0.8438(9) 0.0522(19) Uani 1 1 d .
H10 H 1.0650 0.6697 0.8968 0.063 Uiso 1 1 calc R
C11 C 0.8403(10) 0.6579(4) 0.8555(9) 0.055(2) Uani 1 1 d .
H11 H 0.8264 0.6923 0.9171 0.066 Uiso 1 1 calc R
C12 C 0.7224(10) 0.6215(5) 0.7783(10) 0.053(2) Uani 1 1 d .
H12 H 0.6256 0.6315 0.7852 0.063 Uiso 1 1 calc R
C13 C 0.7389(8) 0.5708(3) 0.6905(9) 0.0459(17) Uani 1 1 d .
H13 H 0.6543 0.5459 0.6379 0.055 Uiso 1 1 calc R
C14 C 0.9087(8) 0.5277(4) 0.4381(8) 0.0463(17) Uani 1 1 d .
H14A H 0.9281 0.4914 0.3790 0.070 Uiso 1 1 calc R
H14B H 0.9871 0.5615 0.4513 0.070 Uiso 1 1 calc R
H14C H 0.8114 0.5478 0.3902 0.070 Uiso 1 1 calc R
C15 C 0.9302(7) 0.4803(3) 0.9860(7) 0.0355(14) Uani 1 1 d .
H15 H 0.8315 0.4953 0.9761 0.043 Uiso 1 1 calc R
C16 C 1.0481(8) 0.5075(4) 1.0915(8) 0.0419(16) Uani 1 1 d .
H16 H 1.0302 0.5404 1.1545 0.050 Uiso 1 1 calc R
C17 C 1.1915(8) 0.4867(4) 1.1046(8) 0.0471(17) Uani 1 1 d .
H17 H 1.2741 0.5062 1.1739 0.056 Uiso 1 1 calc R
C18 C 1.2126(7) 0.4374(4) 1.0162(7) 0.0417(15) Uani 1 1 d .
H18 H 1.3104 0.4218 1.0239 0.050 Uiso 1 1 calc R
C19 C 1.0902(7) 0.4105(3) 0.9153(7) 0.0319(13) Uani 1 1 d .
C20 C 1.1074(6) 0.3558(3) 0.8187(8) 0.0375(15) Uani 1 1 d .
H20 H 1.2038 0.3412 0.8182 0.045 Uiso 1 1 calc R
C21 C 1.0001(7) 0.2755(3) 0.6374(7) 0.0356(14) Uani 1 1 d .
H21 H 0.9729 0.2953 0.5390 0.043 Uiso 1 1 calc R
C22 C 0.8821(8) 0.2221(3) 0.6367(8) 0.0341(15) Uani 1 1 d .
C23 C 0.8179(8) 0.1872(3) 0.5119(7) 0.0404(15) Uani 1 1 d .
H23 H 0.8444 0.1978 0.4274 0.048 Uiso 1 1 calc R
C24 C 0.7161(9) 0.1372(4) 0.5077(9) 0.0513(19) Uani 1 1 d .
H24 H 0.6723 0.1141 0.4205 0.062 Uiso 1 1 calc R
C25 C 0.6775(8) 0.1207(4) 0.6292(9) 0.0485(18) Uani 1 1 d .
H25 H 0.6068 0.0864 0.6263 0.058 Uiso 1 1 calc R
C26 C 0.7434(10) 0.1549(4) 0.7568(9) 0.050(2) Uani 1 1 d .
H26 H 0.7174 0.1444 0.8415 0.060 Uiso 1 1 calc R
C27 C 0.8480(9) 0.2048(3) 0.7590(8) 0.0443(16) Uani 1 1 d .
H27 H 0.8960 0.2268 0.8466 0.053 Uiso 1 1 calc R
C28 C 1.1539(9) 0.2428(4) 0.6632(11) 0.060(2) Uani 1 1 d .
H28A H 1.2277 0.2768 0.6596 0.090 Uiso 1 1 calc R
H28B H 1.1489 0.2094 0.5888 0.090 Uiso 1 1 calc R
H28C H 1.1832 0.2215 0.7578 0.090 Uiso 1 1 calc R
O5 O 0.6090(13) 0.2136(5) 0.1080(12) 0.130(4) Uani 1 1 d .
H5O H 0.6628 0.2419 0.0833 0.196 Uiso 1 1 calc R
O6 O 1.0099(13) 0.3278(6) 0.2409(13) 0.135(4) Uani 1 1 d .
H6O H 1.0734 0.3584 0.2519 0.202 Uiso 1 1 calc R
O7 O 1.2850(12) 0.4485(7) 0.5534(14) 0.152(4) Uani 1 1 d .
H7AO H 1.3371 0.4692 0.5104 0.228 Uiso 1 1 calc R
O8 O 0.4223(16) 0.0763(7) 0.8934(16) 0.166(5) Uani 1 1 d .
H8O H 0.4951 0.0815 0.9672 0.250 Uiso 1 1 calc R
C29 C 0.4608(7) 0.2265(4) 0.0386(8) 0.0419(16) Uani 1 1 d .
H29A H 0.3981 0.2055 0.0912 0.063 Uiso 1 1 calc R
H29B H 0.4350 0.2085 -0.0591 0.063 Uiso 1 1 calc R
H29C H 0.4439 0.2746 0.0343 0.063 Uiso 1 1 calc R
C30 C 0.8937(8) 0.3487(5) 0.2909(7) 0.057(2) Uani 1 1 d .
H30A H 0.9303 0.3554 0.3950 0.085 Uiso 1 1 calc R
H30B H 0.8148 0.3150 0.2689 0.085 Uiso 1 1 calc R
H30C H 0.8537 0.3907 0.2442 0.085 Uiso 1 1 calc R
C31 C 1.2898(8) 0.4808(4) 0.6776(7) 0.0463(18) Uani 1 1 d .
H31A H 1.3149 0.4492 0.7576 0.069 Uiso 1 1 calc R
H31B H 1.1921 0.5008 0.6692 0.069 Uiso 1 1 calc R
H31C H 1.3660 0.5158 0.6954 0.069 Uiso 1 1 calc R
C32 C 0.4447(7) 0.0188(3) 0.8199(7) 0.0336(13) Uani 1 1 d .
H32A H 0.5457 0.0195 0.8094 0.050 Uiso 1 1 calc R
H32B H 0.3712 0.0176 0.7247 0.050 Uiso 1 1 calc R
H32C H 0.4328 -0.0207 0.8744 0.050 Uiso 1 1 calc R

loop_
_atom_site_aniso_label
_atom_site_aniso_U_11
_atom_site_aniso_U_22
_atom_site_aniso_U_33
_atom_site_aniso_U_23
_atom_site_aniso_U_13
_atom_site_aniso_U_12
Cu1 0.0230(3) 0.0330(3) 0.0303(3) 0.0013(4) 0.0061(2) -0.0011(4)
S1 0.0271(6) 0.0465(8) 0.0366(7) 0.0039(10) 0.0117(5) 0.0035(9)
O1 0.022(2) 0.049(3) 0.037(2) 0.012(2) 0.0109(17) -0.0012(19)
O2 0.032(3) 0.062(3) 0.082(4) 0.015(3) 0.023(3) -0.003(2)
O3 0.064(3) 0.079(5) 0.036(2) 0.009(3) 0.025(2) 0.019(3)
O4 0.051(3) 0.043(3) 0.040(3) 0.003(2) 0.015(2) 0.008(2)
N1 0.020(2) 0.030(2) 0.039(3) 0.000(2) 0.008(2) 0.000(2)
N2 0.020(2) 0.030(2) 0.026(2) 0.005(2) 0.0061(18) 0.0020(19)
N3 0.017(2) 0.035(3) 0.034(3) -0.005(2) 0.0124(19) -0.007(2)
N4 0.026(2) 0.036(3) 0.033(3) -0.001(2) 0.015(2) 0.005(2)
C1 0.033(3) 0.036(3) 0.044(4) 0.001(3) 0.013(3) -0.002(3)
C2 0.031(3) 0.037(3) 0.054(4) -0.005(3) 0.022(3) -0.007(3)
C3 0.032(3) 0.047(4) 0.044(4) -0.018(3) 0.014(3) -0.013(3)
C4 0.035(3) 0.047(4) 0.039(4) -0.002(3) 0.007(3) -0.004(3)
C5 0.034(3) 0.036(3) 0.019(2) -0.002(2) 0.006(2) -0.001(2)
C6 0.032(3) 0.034(3) 0.041(4) 0.002(3) 0.010(3) 0.000(3)
C7 0.026(3) 0.041(4) 0.040(3) 0.010(3) 0.011(3) -0.005(3)
C8 0.032(4) 0.032(3) 0.047(4) 0.002(3) 0.006(3) 0.005(3)
C9 0.043(4) 0.040(4) 0.051(4) 0.000(3) 0.012(3) -0.005(3)
C10 0.061(5) 0.034(4) 0.055(5) -0.003(3) 0.006(4) -0.008(3)
C11 0.067(5) 0.039(4) 0.058(5) 0.000(4) 0.018(4) 0.007(4)
C12 0.053(5) 0.042(5) 0.067(6) 0.003(4) 0.021(4) 0.012(4)
C13 0.041(4) 0.036(4) 0.054(4) -0.002(3) 0.004(3) 0.008(3)
C14 0.050(4) 0.045(4) 0.044(4) 0.015(3) 0.013(3) -0.010(3)
C15 0.031(3) 0.035(3) 0.042(4) -0.005(3) 0.013(3) 0.001(3)
C16 0.041(4) 0.045(4) 0.040(4) -0.009(3) 0.012(3) -0.003(3)
C17 0.041(4) 0.055(4) 0.039(4) -0.014(3) 0.002(3) -0.012(3)
C18 0.027(3) 0.056(4) 0.039(3) -0.005(3) 0.005(3) -0.001(3)
C19 0.031(3) 0.033(3) 0.028(3) 0.000(2) 0.005(2) -0.001(2)
C20 0.012(2) 0.048(4) 0.050(4) 0.003(3) 0.005(2) 0.000(2)
C21 0.032(3) 0.035(3) 0.042(4) -0.005(3) 0.014(3) 0.003(3)
C22 0.033(3) 0.027(3) 0.040(4) 0.004(3) 0.007(3) 0.012(3)
C23 0.042(4) 0.039(3) 0.039(4) -0.012(3) 0.011(3) -0.004(3)
C24 0.056(5) 0.038(4) 0.051(4) -0.006(3) 0.002(4) -0.005(3)
C25 0.044(4) 0.034(4) 0.059(5) 0.004(3) 0.002(3) -0.004(3)
C26 0.052(5) 0.042(5) 0.056(5) 0.010(4) 0.015(4) 0.005(4)
C27 0.056(5) 0.033(4) 0.043(4) -0.003(3) 0.013(3) -0.003(3)
C28 0.049(5) 0.048(4) 0.089(6) -0.023(4) 0.030(4) 0.000(4)
O5 0.156(10) 0.109(8) 0.113(8) 0.043(6) 0.018(7) -0.028(7)
O6 0.129(8) 0.140(9) 0.125(8) 0.016(7) 0.022(7) -0.009(7)
O7 0.105(8) 0.168(11) 0.167(10) 0.045(9) 0.015(7) 0.034(7)
O8 0.204(14) 0.145(10) 0.170(12) -0.066(9) 0.085(10) -0.053(10)
C29 0.028(3) 0.042(4) 0.048(4) 0.002(3) 0.001(3) -0.015(3)
C30 0.032(3) 0.107(7) 0.029(3) 0.001(4) 0.006(3) 0.035(4)
C31 0.044(4) 0.063(5) 0.030(4) 0.006(3) 0.007(3) 0.025(4)
C32 0.032(3) 0.036(3) 0.029(3) -0.006(3) 0.003(2) -0.001(3)

loop_
_atom_type_symbol
_atom_type_description
_atom_type_scat_dispersion_real
_atom_type_scat_dispersion_imag
_atom_type_scat_source
C C 0.0033 0.0016 'International Tables Vol C Tables 4.2.6.8 and 6.1.1.4'
H H 0.0000 0.0000 'International Tables Vol C Tables 4.2.6.8 and 6.1.1.4'
N N 0.0061 0.0033 'International Tables Vol C Tables 4.2.6.8 and 6.1.1.4'
O O 0.0106 0.0060 'International Tables Vol C Tables 4.2.6.8 and 6.1.1.4'
Cu Cu 0.3201 1.2651 'International Tables Vol C Tables 4.2.6.8 and 6.1.1.4'
S S 0.1246 0.1234 'International Tables Vol C Tables 4.2.6.8 and 6.1.1.4'

loop_
_geom_angle_atom_site_label_1
_geom_angle_atom_site_label_2
_geom_angle_atom_site_label_3
_geom_angle
N1 Cu1 O1 91.5(2)
N1 Cu1 N3 177.9(2)
O1 Cu1 N3 90.52(19)
N1 Cu1 N2 81.2(2)
O1 Cu1 N2 163.02(17)
N3 Cu1 N2 96.73(19)
N1 Cu1 N4 101.54(19)
O1 Cu1 N4 105.74(18)
N3 Cu1 N4 78.43(19)
N2 Cu1 N4 90.78(18)
O3 S1 O4 110.8(4)
O3 S1 O2 110.7(3)
O4 S1 O2 110.6(3)
O3 S1 O1 107.9(3)
O4 S1 O1 108.7(3)
O2 S1 O1 108.1(3)
S1 O1 Cu1 111.3(3)
C1 N1 C5 119.4(5)
C1 N1 Cu1 127.6(4)
C5 N1 Cu1 112.6(4)
C6 N2 C7 120.7(5)
C6 N2 Cu1 113.3(4)
C7 N2 Cu1 125.8(4)
C19 N3 C15 119.3(5)
C19 N3 Cu1 116.1(4)
C15 N3 Cu1 124.4(4)
C20 N4 C21 121.0(5)
C20 N4 Cu1 109.2(4)
C21 N4 Cu1 129.0(4)
N1 C1 C2 121.3(6)
N1 C1 H1 119.4
C2 C1 H1 119.4
C3 C2 C1 120.2(6)
C3 C2 H2 119.9
C1 C2 H2 119.9
C2 C3 C4 118.7(6)
C2 C3 H3 120.6
C4 C3 H3 120.6
C5 C4 C3 119.0(6)
C5 C4 H4 120.5
C3 C4 H4 120.5
N1 C5 C4 121.3(6)
N1 C5 C6 114.6(5)
C4 C5 C6 124.1(6)
N2 C6 C5 117.9(6)
N2 C6 H6 121.0
C5 C6 H6 121.0
N2 C7 C8 111.0(5)
N2 C7 C14 114.3(5)
C8 C7 C14 110.4(6)
N2 C7 H7 106.9
C8 C7 H7 106.9
C14 C7 H7 106.9
C9 C8 C13 118.0(7)
C9 C8 C7 119.6(7)
C13 C8 C7 122.3(6)
C10 C9 C8 120.9(7)
C10 C9 H9 119.5
C8 C9 H9 119.5
C9 C10 C11 120.2(7)
C9 C10 H10 119.9
C11 C10 H10 119.9
C12 C11 C10 119.3(8)
C12 C11 H11 120.4
C10 C11 H11 120.4
C11 C12 C13 121.9(8)
C11 C12 H12 119.1
C13 C12 H12 119.1
C12 C13 C8 119.7(7)
C12 C13 H13 120.1
C8 C13 H13 120.1
C7 C14 H14A 109.5
C7 C14 H14B 109.5
H14A C14 H14B 109.5
C7 C14 H14C 109.5
H14A C14 H14C 109.5
H14B C14 H14C 109.5
N3 C15 C16 121.2(6)
N3 C15 H15 119.4
C16 C15 H15 119.4
C17 C16 C15 119.6(6)
C17 C16 H16 120.2
C15 C16 H16 120.2
C18 C17 C16 118.6(6)
C18 C17 H17 120.7
C16 C17 H17 120.7
C17 C18 C19 119.4(6)
C17 C18 H18 120.3
C19 C18 H18 120.3
N3 C19 C18 121.7(6)
N3 C19 C20 117.0(5)
C18 C19 C20 121.3(6)
N4 C20 C19 118.6(5)
N4 C20 H20 120.7
C19 C20 H20 120.7
N4 C21 C28 116.4(6)
N4 C21 C22 109.2(5)
C28 C21 C22 109.9(6)
N4 C21 H21 107.0
C28 C21 H21 107.0
C22 C21 H21 107.0
C27 C22 C23 119.1(7)
C27 C22 C21 121.6(7)
C23 C22 C21 119.1(7)
C24 C23 C22 121.1(7)
C24 C23 H23 119.4
C22 C23 H23 119.4
C25 C24 C23 120.3(7)
C25 C24 H24 119.8
C23 C24 H24 119.8
C24 C25 C26 119.1(7)
C24 C25 H25 120.4
C26 C25 H25 120.4
C27 C26 C25 119.6(8)
C27 C26 H26 120.2
C25 C26 H26 120.2
C22 C27 C26 120.7(7)
C22 C27 H27 119.6
C26 C27 H27 119.6
C21 C28 H28A 109.5
C21 C28 H28B 109.5
H28A C28 H28B 109.5
C21 C28 H28C 109.5
H28A C28 H28C 109.5
H28B C28 H28C 109.5
C29 O5 H5O 109.5
C30 O6 H6O 109.5
C31 O7 H7AO 109.5
C32 O8 H8O 109.5
O5 C29 H29A 109.5
O5 C29 H29B 109.5
H29A C29 H29B 109.5
O5 C29 H29C 109.5
H29A C29 H29C 109.5
H29B C29 H29C 109.5
O6 C30 H30A 109.5
O6 C30 H30B 109.5
H30A C30 H30B 109.5
O6 C30 H30C 109.5
H30A C30 H30C 109.5
H30B C30 H30C 109.5
O7 C31 H31A 109.5
O7 C31 H31B 109.5
H31A C31 H31B 109.5
O7 C31 H31C 109.5
H31A C31 H31C 109.5
H31B C31 H31C 109.5
O8 C32 H32A 109.5
O8 C32 H32B 109.5
H32A C32 H32B 109.5
O8 C32 H32C 109.5
H32A C32 H32C 109.5
H32B C32 H32C 109.5

loop_
_geom_bond_atom_site_label_1
_geom_bond_atom_site_label_2
_geom_bond_distance
Cu1 N1 2.005(5)
Cu1 O1 2.006(4)
Cu1 N3 2.019(5)
Cu1 N2 2.042(5)
Cu1 N4 2.255(5)
S1 O3 1.453(5)
S1 O4 1.454(5)
S1 O2 1.455(5)
S1 O1 1.492(5)
N1 C1 1.325(8)
N1 C5 1.371(7)
N2 C6 1.276(8)
N2 C7 1.492(8)
N3 C19 1.331(7)
N3 C15 1.334(8)
N4 C20 1.279(8)
N4 C21 1.463(8)
C1 C2 1.382(9)
C1 H1 0.9500
C2 C3 1.376(10)
C2 H2 0.9500
C3 C4 1.386(9)
C3 H3 0.9500
C4 C5 1.376(9)
C4 H4 0.9500
C5 C6 1.463(8)
C6 H6 0.9500
C7 C8 1.500(10)
C7 C14 1.530(9)
C7 H7 1.0000
C8 C9 1.382(10)
C8 C13 1.414(11)
C9 C10 1.375(10)
C9 H9 0.9500
C10 C11 1.389(12)
C10 H10 0.9500
C11 C12 1.354(12)
C11 H11 0.9500
C12 C13 1.368(11)
C12 H12 0.9500
C13 H13 0.9500
C14 H14A 0.9800
C14 H14B 0.9800
C14 H14C 0.9800
C15 C16 1.382(9)
C15 H15 0.9500
C16 C17 1.376(10)
C16 H16 0.9500
C17 C18 1.365(10)
C17 H17 0.9500
C18 C19 1.384(9)
C18 H18 0.9500
C19 C20 1.486(9)
C20 H20 0.9500
C21 C28 1.535(10)
C21 C22 1.539(10)
C21 H21 1.0000
C22 C27 1.366(10)
C22 C23 1.380(10)
C23 C24 1.378(10)
C23 H23 0.9500
C24 C25 1.375(12)
C24 H24 0.9500
C25 C26 1.397(12)
C25 H25 0.9500
C26 C27 1.397(12)
C26 H26 0.9500
C27 H27 0.9500
C28 H28A 0.9800
C28 H28B 0.9800
C28 H28C 0.9800
O5 C29 1.379(12)
O5 H5O 0.8400
O6 C30 1.380(13)
O6 H6O 0.8400
O7 C31 1.362(14)
O7 H7AO 0.8400
O8 C32 1.408(13)
O8 H8O 0.8400
C29 H29A 0.9800
C29 H29B 0.9800
C29 H29C 0.9800
C30 H30A 0.9800
C30 H30B 0.9800
C30 H30C 0.9800
C31 H31A 0.9800
C31 H31B 0.9800
C31 H31C 0.9800
C32 H32A 0.9800
C32 H32B 0.9800
C32 H32C 0.9800

loop_
_geom_torsion_atom_site_label_1
_geom_torsion_atom_site_label_2
_geom_torsion_atom_site_label_3
_geom_torsion_atom_site_label_4
_geom_torsion
O3 S1 O1 Cu1 -121.1(3)
O4 S1 O1 Cu1 -1.0(4)
O2 S1 O1 Cu1 119.1(3)
N1 Cu1 O1 S1 -87.2(3)
N3 Cu1 O1 S1 92.2(3)
N2 Cu1 O1 S1 -23.3(8)
N4 Cu1 O1 S1 170.4(2)
O1 Cu1 N1 C1 -16.8(5)
N3 Cu1 N1 C1 179(100)
N2 Cu1 N1 C1 178.6(5)
N4 Cu1 N1 C1 89.6(5)
O1 Cu1 N1 C5 170.4(4)
N3 Cu1 N1 C5 6(6)
N2 Cu1 N1 C5 5.8(4)
N4 Cu1 N1 C5 -83.2(4)
N1 Cu1 N2 C6 -5.2(4)
O1 Cu1 N2 C6 -70.5(9)
N3 Cu1 N2 C6 174.8(4)
N4 Cu1 N2 C6 96.4(4)
N1 Cu1 N2 C7 -179.1(5)
O1 Cu1 N2 C7 115.6(7)
N3 Cu1 N2 C7 0.9(5)
N4 Cu1 N2 C7 -77.5(5)
N1 Cu1 N3 C19 -88(6)
O1 Cu1 N3 C19 107.6(4)
N2 Cu1 N3 C19 -87.7(4)
N4 Cu1 N3 C19 1.7(4)
N1 Cu1 N3 C15 98(6)
O1 Cu1 N3 C15 -67.0(5)
N2 Cu1 N3 C15 97.6(5)
N4 Cu1 N3 C15 -173.0(5)
N1 Cu1 N4 C20 172.3(4)
O1 Cu1 N4 C20 -92.8(5)
N3 Cu1 N4 C20 -5.6(4)
N2 Cu1 N4 C20 91.1(5)
N1 Cu1 N4 C21 2.6(5)
O1 Cu1 N4 C21 97.5(5)
N3 Cu1 N4 C21 -175.3(5)
N2 Cu1 N4 C21 -78.6(5)
C5 N1 C1 C2 -1.0(9)
Cu1 N1 C1 C2 -173.4(5)
N1 C1 C2 C3 0.0(10)
C1 C2 C3 C4 0.2(10)
C2 C3 C4 C5 0.7(10)
C1 N1 C5 C4 1.9(9)
Cu1 N1 C5 C4 175.4(5)
C1 N1 C5 C6 -179.1(6)
Cu1 N1 C5 C6 -5.7(6)
C3 C4 C5 N1 -1.7(10)
C3 C4 C5 C6 179.4(6)
C7 N2 C6 C5 177.8(5)
Cu1 N2 C6 C5 3.5(7)
N1 C5 C6 N2 1.4(8)
C4 C5 C6 N2 -179.7(6)
C6 N2 C7 C8 123.1(6)
Cu1 N2 C7 C8 -63.4(6)
C6 N2 C7 C14 -2.7(8)
Cu1 N2 C7 C14 170.8(4)
N2 C7 C8 C9 148.3(6)
C14 C7 C8 C9 -83.8(8)
N2 C7 C8 C13 -32.3(9)
C14 C7 C8 C13 95.6(8)
C13 C8 C9 C10 1.2(11)
C7 C8 C9 C10 -179.3(7)
C8 C9 C10 C11 -0.5(11)
C9 C10 C11 C12 -0.7(12)
C10 C11 C12 C13 1.1(13)
C11 C12 C13 C8 -0.4(13)
C9 C8 C13 C12 -0.8(11)
C7 C8 C13 C12 179.8(7)
C19 N3 C15 C16 2.6(10)
Cu1 N3 C15 C16 177.1(5)
N3 C15 C16 C17 1.1(11)
C15 C16 C17 C18 -2.7(11)
C16 C17 C18 C19 0.7(11)
C15 N3 C19 C18 -4.6(9)
Cu1 N3 C19 C18 -179.6(5)
C15 N3 C19 C20 177.0(6)
Cu1 N3 C19 C20 2.1(7)
C17 C18 C19 N3 3.0(10)
C17 C18 C19 C20 -178.7(7)
C21 N4 C20 C19 179.1(5)
Cu1 N4 C20 C19 8.4(7)
N3 C19 C20 N4 -7.7(9)
C18 C19 C20 N4 174.0(7)
C20 N4 C21 C28 14.3(9)
Cu1 N4 C21 C28 -177.1(5)
C20 N4 C21 C22 139.4(6)
Cu1 N4 C21 C22 -51.9(7)
N4 C21 C22 C27 -37.7(9)
C28 C21 C22 C27 91.2(8)
N4 C21 C22 C23 147.7(6)
C28 C21 C22 C23 -83.5(8)
C27 C22 C23 C24 2.6(11)
C21 C22 C23 C24 177.5(6)
C22 C23 C24 C25 -0.7(11)
C23 C24 C25 C26 -0.4(12)
C24 C25 C26 C27 -0.5(12)
C23 C22 C27 C26 -3.6(11)
C21 C22 C27 C26 -178.3(7)
C25 C26 C27 C22 2.6(12)
